data_1571707
loop_
_publ_author_name
'Prajapati, Bibek'
'Kwenda, Tendai'
'Lis, Tadeusz'
'Chmielewski, Piotr J.'
'G\'omez-Garc\'ia, Carlos J.'
'Majewski, Marcin A.'
'St\;epie\'n, Marcin'

_publ_section_title
;
 Difluorenoheteroles: topological control of \p conjugation in
 diradicaloids and mixed-valence radical ions
;
_journal_issue 26
_journal_name_full 'Chemical Science'
_journal_page_first 10101
_journal_page_last 10109
_journal_paper_doi 10.1039/D4SC02459A
_journal_volume 15
_journal_year 2024
_chemical_formula_moiety 'C56 H58 S, 1.5(C7 D8)'
_chemical_formula_sum 'C66.5 H58 D12 S'
_chemical_formula_weight 913.35
_space_group_crystal_system triclinic
_space_group_IT_number 2
_space_group_name_Hall '-P 1'
_space_group_name_H-M_alt 'P -1'
_atom_sites_solution_hydrogens mixed
_atom_sites_solution_primary direct
_audit_creation_method SHELXL-2013
_audit_update_record
;
2023-10-22 deposited with the CCDC.	2024-05-21 downloaded from the CCDC.
;
_cell_angle_alpha 104.66(2)
_cell_angle_beta 97.26(2)
_cell_angle_gamma 102.40(2)
_cell_formula_units_Z 2
_cell_length_a 9.2015(19)
_cell_length_b 15.281(4)
_cell_length_c 20.007(3)
_cell_measurement_reflns_used 19930
_cell_measurement_temperature 100(2)
_cell_measurement_theta_max 60
_cell_measurement_theta_min 2.3
_cell_volume 2609.0(10)
_computing_cell_refinement 'CrysAlisPro 1.171.42.72a (Rigaku OD, 2022)'
_computing_data_collection 'CrysAlisPro 1.171.42.72a (Rigaku OD, 2022)'
_computing_data_reduction 'CrysAlisPro 1.171.42.72a (Rigaku OD, 2022)'
_computing_structure_refinement 'SHELXL-2013 (Sheldrick, 2013)'
_computing_structure_solution 'SHELXS-97 (Sheldrick, 2008)'
_diffrn_ambient_temperature 100(2)
_diffrn_detector 'Hybrid Pixel Array Detector'
_diffrn_detector_area_resol_mean 10.0000
_diffrn_detector_type 'HyPix-Arc 150'
_diffrn_measured_fraction_theta_full 0.996
_diffrn_measured_fraction_theta_max 0.952
_diffrn_measurement_device 'four-circle diffractometer'
_diffrn_measurement_device_type 'XtaLAB Synergy R, DW system, HyPix-Arc 150'
_diffrn_radiation_monochromator mirror
_diffrn_radiation_probe x-ray
_diffrn_radiation_type 'Cu K\a'
_diffrn_radiation_wavelength 1.54184
_diffrn_reflns_av_R_equivalents 0.0552
_diffrn_reflns_av_unetI/netI 0.0388
_diffrn_reflns_Laue_measured_fraction_full 0.996
_diffrn_reflns_Laue_measured_fraction_max 0.952
_diffrn_reflns_limit_h_max 7
_diffrn_reflns_limit_h_min -11
_diffrn_reflns_limit_k_max 18
_diffrn_reflns_limit_k_min -18
_diffrn_reflns_limit_l_max 24
_diffrn_reflns_limit_l_min -24
_diffrn_reflns_number 39794
_diffrn_reflns_point_group_measured_fraction_full 0.996
_diffrn_reflns_point_group_measured_fraction_max 0.952
_diffrn_reflns_theta_full 67.000
_diffrn_reflns_theta_max 73.983
_diffrn_reflns_theta_min 2.326
_diffrn_source 'Rotating-anode X-ray tube'
_diffrn_source_type 'Rigaku (Cu) X-ray Source'
_exptl_absorpt_coefficient_mu 0.843
_exptl_absorpt_correction_T_max 1.000
_exptl_absorpt_correction_T_min 0.741
_exptl_absorpt_correction_type gaussian
_exptl_absorpt_process_details
;
CrysAlisPro 1.171.42.72a (Rigaku Oxford Diffraction, 2022)
Numerical absorption correction based on gaussian integration over
a multifaceted crystal model
Empirical absorption correction using spherical harmonics,
implemented in SCALE3 ABSPACK scaling algorithm.
;
_exptl_crystal_colour 'light pink'
_exptl_crystal_density_diffrn 1.163
_exptl_crystal_description plate
_exptl_crystal_F_000 970
_exptl_crystal_size_max 0.390
_exptl_crystal_size_mid 0.040
_exptl_crystal_size_min 0.020
_refine_diff_density_max 0.603
_refine_diff_density_min -0.547
_refine_diff_density_rms 0.057
_refine_ls_extinction_method none
_refine_ls_goodness_of_fit_ref 1.087
_refine_ls_hydrogen_treatment constr
_refine_ls_matrix_type full
_refine_ls_number_parameters 665
_refine_ls_number_reflns 10083
_refine_ls_number_restraints 3
_refine_ls_restrained_S_all 1.087
_refine_ls_R_factor_all 0.0666
_refine_ls_R_factor_gt 0.0575
_refine_ls_shift/su_max 0.000
_refine_ls_shift/su_mean 0.000
_refine_ls_structure_factor_coef Fsqd
_refine_ls_weighting_details
;
 w=1/[\s^2^(Fo^2^)+(0.1161P)^2^+0.3112P]
 where P=(Fo^2^+2Fc^2^)/3
;
_refine_ls_weighting_scheme calc
_refine_ls_wR_factor_gt 0.1654
_refine_ls_wR_factor_ref 0.1725
_reflns_Friedel_coverage 0.000
_reflns_number_gt 8290
_reflns_number_total 10083
_reflns_threshold_expression 'I > 2\s(I)'
_cod_data_source_file d4sc02459a3.cif
_cod_data_source_block tw19ca
_cod_depositor_comments
;
The following automatic conversions were performed:

data item '_atom_sites_solution_primary' value 'direct methods' was
changed to 'direct'.

Automatic conversion script
Id: cif_fix_values 8170 2020-07-09 18:12:32Z antanas 

 Adding full bibliography for 1571707--1571709.cif.
;
_cod_original_formula_sum 'C66.50 H58 D12 S'
_cod_database_code 1571707
_shelxl_version_number 2013-2
_shelx_space_group_comment
;
The symmetry employed for this shelxl refinement is uniquely defined
by the following loop, which should always be used as a source of
symmetry information in preference to the above space-group names.
They are only intended as comments.
;
_shelx_estimated_absorpt_t_max 0.983
_shelx_estimated_absorpt_t_min 0.735
_olex2_refinement_description
;
1. Others
 Fixed Sof: D1C(0.5) C7C(0.5) D7CA(0.5) D7CB(0.5) D7CC(0.5) C1D(0.5) C2D(0.5)
 D2D(0.5) C3D(0.5) D3D(0.5) C4D(0.5) D4D(0.5) C5D(0.5) D5D(0.5) C6D(0.5)
 D6D(0.5) C7D(0.5) D7DA(0.5) D7DB(0.5) D7DC(0.5) C1E(0.5) C2E(0.5) D2E(0.5)
 C3E(0.5) D3E(0.5) C4E(0.5) D4E(0.5) C5E(0.5) D5E(0.5) C6E(0.5) D6E(0.5)
 C7E(0.5) D7EA(0.5) D7EB(0.5) D7EC(0.5)
 Fixed Uiso: H3A(0.029) H6(0.029) H8A(0.036) H9A(0.044) H10A(0.045) H11A(0.04)
 H16A(0.036) H18A(0.038) H20A(0.035) H21A(0.051) H21B(0.051) H21C(0.051)
 H22A(0.056) H22B(0.056) H22C(0.056) H25(0.042) H24A(0.058) H24B(0.058)
 H24C(0.058) H25A(0.069) H25B(0.069) H25C(0.069) H26A(0.043) H27A(0.065)
 H27B(0.065) H27C(0.065) H28A(0.068) H28B(0.068) H28C(0.068) H3B(0.029)
 H6B(0.03) H8B(0.034) H9B(0.038) H10B(0.04) H11B(0.035) H16B(0.031) H18B(0.032)
 H20B(0.038) H21D(0.06) H21E(0.06) H21F(0.06) H22D(0.069) H22E(0.069)
 H22F(0.069) H23B(0.034) H24D(0.053) H24E(0.053) H24F(0.053) H25D(0.054)
 H25E(0.054) H25F(0.054) H26B(0.042) H27D(0.071) H27E(0.071) H27F(0.071)
 H28D(0.077) H28E(0.077) H28F(0.077) D1C(0.063) D2C(0.057) D3C(0.061)
 D7CA(0.098) D7CB(0.098) D7CC(0.098) D2D(0.071) D3D(0.141) D4D(0.175)
 D5D(0.134) D6D(0.107) D7DA(0.135) D7DB(0.135) D7DC(0.135) D2E(0.094)
 D3E(0.129) D4E(0.083) D5E(0.085) D6E(0.071) D7EA(0.163) D7EB(0.163) D7EC(0.163)
 Fixed X: H3A(0.4045) H6(0.478) H8A(0.1861) H9A(-0.0011) H10A(-0.0714)
 H11A(0.0424) H16A(0.439) H18A(0.1286) H20A(0.403) H21A(0.6643) H21B(0.6717)
 H21C(0.613) H22A(0.3443) H22B(0.4977) H22C(0.5049) H25(0.2175) H24A(0.538)
 H24B(0.4487) H24C(0.4581) H25A(0.2989) H25B(0.206) H25C(0.3873) H26A(0.0877)
 H27A(-0.1215) H27B(-0.1671) H27C(-0.1063) H28A(0.1885) H28B(0.0139)
 H28C(0.062) H3B(0.5648) H6B(0.851) H8B(0.6432) H9B(0.7444) H10B(0.9109)
 H11B(0.9848) H16B(1.0024) H18B(1.3423) H20B(0.7292) H21D(0.8235) H21E(0.6504)
 H21F(0.7813) H22D(0.7223) H22E(0.5763) H22F(0.6951) H23B(1.2946) H24D(1.222)
 H24E(1.2878) H24F(1.1213) H25D(1.4986) H25E(1.5131) H25F(1.4548) H26B(1.1244)
 H27D(1.4288) H27E(1.3706) H27F(1.3194) H28D(1.152) H28E(1.2749) H28F(1.324)
 D1C(0.7582) D2C(0.8071) D3C(0.9561) D7CA(0.6374) D7CB(0.7009) D7CC(0.6549)
 D2D(0.879) D3D(0.6942) D4D(0.6762) D5D(0.843) D6D(1.0279) D7DA(1.1591)
 D7DB(1.1372) D7DC(1.034) D2E(0.851) D3E(0.6484) D4E(0.5937) D5E(0.7416)
 D6E(0.9442) D7EA(1.0859) D7EB(1.0121) D7EC(1.1272)
 Fixed Y: H3A(0.1933) H6(0.5044) H8A(0.1674) H9A(0.1819) H10A(0.3211)
 H11A(0.4506) H16A(0.7628) H18A(0.6897) H20A(0.5269) H21A(0.6614) H21B(0.5825)
 H21C(0.5533) H22A(0.6476) H22B(0.6248) H22C(0.716) H25(0.849) H24A(0.882)
 H24B(0.8518) H24C(0.9526) H25A(0.969) H25B(0.8781) H25C(0.9078) H26A(0.4411)
 H27A(0.556) H27B(0.4458) H27C(0.4842) H28A(0.5183) H28B(0.4648) H28C(0.5758)
 H3B(0.1087) H6B(0.3014) H8B(-0.0578) H9B(-0.1857) H10B(-0.1816) H11B(-0.048)
 H16B(0.1669) H18B(0.2637) H20B(0.0539) H21D(-0.0196) H21E(-0.0167)
 H21F(0.0562) H22D(0.1975) H22E(0.1305) H22F(0.2058) H23B(0.2056) H24D(0.3819)
 H24E(0.3455) H24F(0.294) H25D(0.2665) H25E(0.3295) H25F(0.3645) H26B(0.1695)
 H27D(0.2066) H27E(0.1656) H27F(0.1034) H28D(0.3321) H28E(0.3115) H28F(0.3464)
 D1C(0.4351) D2C(0.5738) D3C(0.3621) D7CA(0.3848) D7CB(0.3835) D7CC(0.4742)
 D2D(-0.0073) D3D(0.048) D4D(0.2012) D5D(0.299) D6D(0.2437) D7DA(0.1306)
 D7DB(0.0445) D7DC(0.035) D2E(-0.0127) D3E(0.0137) D4E(0.1598) D5E(0.2794)
 D6E(0.2529) D7EA(0.0563) D7EB(0.0928) D7EC(0.1657)
 Fixed Z: H3A(0.1101) H6(0.2585) H8A(-0.0061) H9A(-0.0912) H10A(-0.0788)
 H11A(0.0198) H16A(0.157) H18A(0.2714) H20A(0.0536) H21A(0.1433) H21B(0.0748)
 H21C(0.1399) H22A(0.0089) H22B(-0.0113) H22C(0.051) H25(0.2834) H24A(0.2914)
 H24B(0.349) H24C(0.3374) H25A(0.2343) H25B(0.172) H25C(0.1854) H26A(0.2049)
 H27A(0.2132) H27B(0.2037) H27C(0.1423) H28A(0.3249) H28B(0.3146) H28C(0.3282)
 H3B(0.1649) H6B(0.39) H8B(0.1376) H9B(0.1406) H10B(0.2402) H11B(0.3384)
 H16B(0.5829) H18B(0.4906) H20B(0.4235) H21D(0.5074) H21E(0.5063) H21F(0.5679)
 H22D(0.5457) H22E(0.4896) H22F(0.4672) H23B(0.6395) H24D(0.6569) H24E(0.7197)
 H24F(0.6742) H25D(0.5905) H25E(0.6694) H25F(0.6044) H26B(0.3142) H27D(0.3869)
 H27E(0.3035) H27F(0.354) H28D(0.3573) H28E(0.3097) H28F(0.3936) D1C(0.5178)
 D2C(0.4855) D3C(0.5333) D7CA(0.4731) D7CB(0.551) D7CC(0.5387) D2D(0.0351) D3D(-
 0.0208) D4D(0.0259) D5D(0.1286) D6D(0.1846) D7DA(0.1877) D7DB(0.119)
 D7DC(0.1768) D2E(0.027) D3E(-0.0414) D4E(-0.012) D5E(0.086) D6E(0.1544)
 D7EA(0.1195) D7EB(0.1861) D7EC(0.16)
;
_oxdiff_exptl_absorpt_empirical_details
;
Empirical correction (ABSPACK) includes:
- Absorption correction using spherical harmonics
- Frame scaling
;
_oxdiff_exptl_absorpt_empirical_full_max 1.801
_oxdiff_exptl_absorpt_empirical_full_min 0.655

loop_
_space_group_symop_operation_xyz
'x, y, z'
'-x, -y, -z'

loop_
_atom_site_label
_atom_site_type_symbol
_atom_site_fract_x
_atom_site_fract_y
_atom_site_fract_z
_atom_site_U_iso_or_equiv
_atom_site_adp_type
_atom_site_occupancy
_atom_site_site_symmetry_order
_atom_site_calc_flag
_atom_site_refinement_flags_posn
_atom_site_refinement_flags_adp
_atom_site_refinement_flags_occupancy
_atom_site_disorder_assembly
_atom_site_disorder_group
S S 0.66675(4) 0.40800(3) 0.32820(2) 0.02537(13) Uani 1 1 d . . . . .
C1A C 0.53931(18) 0.38214(12) 0.24885(8) 0.0229(3) Uani 1 1 d . . . . .
C2A C 0.52050(17) 0.28853(12) 0.20576(9) 0.0227(3) Uani 1 1 d . . . . .
C3A C 0.41791(18) 0.25498(12) 0.13969(9) 0.0240(3) Uani 1 1 d . . . . .
H3A H 0.4045 0.1933 0.1101 0.029 Uiso 1 1 calc R U . . .
C4A C 0.33944(17) 0.31363(12) 0.11991(9) 0.0231(3) Uani 1 1 d . . . . .
C5A C 0.36162(18) 0.40832(12) 0.16357(9) 0.0242(3) Uani 1 1 d . . . . .
C6A C 0.46316(18) 0.44241(12) 0.22922(9) 0.0240(3) Uani 1 1 d . . . . .
H6 H 0.4780 0.5044 0.2585 0.029 Uiso 1 1 calc R U . . .
C7A C 0.22448(18) 0.30044(12) 0.05759(9) 0.0252(4) Uani 1 1 d . . . . .
C8A C 0.15743(19) 0.22455(13) -0.00056(10) 0.0304(4) Uani 1 1 d . . . . .
H8A H 0.1861 0.1674 -0.0061 0.036 Uiso 1 1 calc R U . . .
C9A C 0.0463(2) 0.23369(15) -0.05108(10) 0.0370(4) Uani 1 1 d . . . . .
H9A H -0.0011 0.1819 -0.0912 0.044 Uiso 1 1 calc R U . . .
C10A C 0.0042(2) 0.31653(15) -0.04371(10) 0.0375(4) Uani 1 1 d . . . . .
H10A H -0.0714 0.3211 -0.0788 0.045 Uiso 1 1 calc R U . . .
C11A C 0.0715(2) 0.39362(14) 0.01465(10) 0.0335(4) Uani 1 1 d . . . . .
H11A H 0.0424 0.4506 0.0198 0.040 Uiso 1 1 calc R U . . .
C12A C 0.18245(18) 0.38543(13) 0.06538(9) 0.0266(4) Uani 1 1 d . . . . .
C13A C 0.26988(18) 0.45317(12) 0.13052(9) 0.0254(4) Uani 1 1 d . . . . .
C14A C 0.26782(18) 0.55269(12) 0.15842(9) 0.0258(4) Uani 1 1 d . . . . .
C15A C 0.36193(19) 0.62178(12) 0.13721(9) 0.0273(4) Uani 1 1 d . . . . .
C16A C 0.37236(19) 0.71583(13) 0.16991(10) 0.0298(4) Uani 1 1 d . . . . .
H16A H 0.4390 0.7628 0.1570 0.036 Uiso 1 1 calc R U . . .
C17A C 0.28738(19) 0.74274(13) 0.22106(10) 0.0305(4) Uani 1 1 d . . . . .
C18A C 0.18983(19) 0.67262(13) 0.23800(10) 0.0316(4) Uani 1 1 d . . . . .
H18A H 0.1286 0.6897 0.2714 0.038 Uiso 1 1 calc R U . . .
C19A C 0.17789(19) 0.57758(13) 0.20785(10) 0.0299(4) Uani 1 1 d . . . . .
C20A C 0.4527(2) 0.59377(13) 0.08037(10) 0.0294(4) Uani 1 1 d . . . . .
H20A H 0.4030 0.5269 0.0536 0.035 Uiso 1 1 calc R U . . .
C21A C 0.6150(2) 0.59814(14) 0.11247(11) 0.0339(4) Uani 1 1 d . . . . .
H21A H 0.6643 0.6614 0.1433 0.051 Uiso 1 1 calc R U . . .
H21B H 0.6717 0.5825 0.0748 0.051 Uiso 1 1 calc R U . . .
H21C H 0.6130 0.5533 0.1399 0.051 Uiso 1 1 calc R U . . .
C22A C 0.4496(2) 0.65065(15) 0.02750(11) 0.0372(4) Uani 1 1 d . . . . .
H22A H 0.3443 0.6476 0.0089 0.056 Uiso 1 1 calc R U . . .
H22B H 0.4977 0.6248 -0.0113 0.056 Uiso 1 1 calc R U . . .
H22C H 0.5049 0.7160 0.0510 0.056 Uiso 1 1 calc R U . . .
C23A C 0.3044(2) 0.84555(14) 0.25837(11) 0.0350(4) Uani 1 1 d . . . . .
H25 H 0.2175 0.8490 0.2834 0.042 Uiso 1 1 calc R U . . .
C24A C 0.4505(2) 0.88668(14) 0.31407(11) 0.0385(4) Uani 1 1 d . . . . .
H24A H 0.5380 0.8820 0.2914 0.058 Uiso 1 1 calc R U . . .
H24B H 0.4487 0.8518 0.3490 0.058 Uiso 1 1 calc R U . . .
H24C H 0.4581 0.9526 0.3374 0.058 Uiso 1 1 calc R U . . .
C25A C 0.2986(3) 0.90550(15) 0.20801(12) 0.0460(5) Uani 1 1 d . . . . .
H25A H 0.2989 0.9690 0.2343 0.069 Uiso 1 1 calc R U . . .
H25B H 0.2060 0.8781 0.1720 0.069 Uiso 1 1 calc R U . . .
H25C H 0.3873 0.9078 0.1854 0.069 Uiso 1 1 calc R U . . .
C26A C 0.0662(2) 0.50247(14) 0.22635(11) 0.0356(4) Uani 1 1 d . . . . .
H26A H 0.0877 0.4411 0.2049 0.043 Uiso 1 1 calc R U . . .
C27A C -0.0969(2) 0.49657(17) 0.19338(11) 0.0431(5) Uani 1 1 d . . . . .
H27A H -0.1215 0.5560 0.2132 0.065 Uiso 1 1 calc R U . . .
H27B H -0.1671 0.4458 0.2037 0.065 Uiso 1 1 calc R U . . .
H27C H -0.1063 0.4842 0.1423 0.065 Uiso 1 1 calc R U . . .
C28A C 0.0843(2) 0.51664(18) 0.30559(12) 0.0451(5) Uani 1 1 d . . . . .
H28A H 0.1885 0.5183 0.3249 0.068 Uiso 1 1 calc R U . . .
H28B H 0.0139 0.4648 0.3146 0.068 Uiso 1 1 calc R U . . .
H28C H 0.0620 0.5758 0.3282 0.068 Uiso 1 1 calc R U . . .
C1B C 0.69805(18) 0.29598(12) 0.30497(9) 0.0240(3) Uani 1 1 d . . . . .
C2B C 0.61065(18) 0.24008(12) 0.23724(9) 0.0241(3) Uani 1 1 d . . . . .
C3B C 0.62140(18) 0.14660(12) 0.20981(9) 0.0245(3) Uani 1 1 d . . . . .
H3B H 0.5648 0.1087 0.1649 0.029 Uiso 1 1 calc R U . . .
C4B C 0.71510(18) 0.11268(12) 0.24958(9) 0.0247(3) Uani 1 1 d . . . . .
C5B C 0.80102(18) 0.16969(12) 0.31842(9) 0.0245(3) Uani 1 1 d . . . . .
C6B C 0.79304(18) 0.26296(12) 0.34551(9) 0.0249(3) Uani 1 1 d . . . . .
H6B H 0.8510 0.3014 0.3900 0.030 Uiso 1 1 calc R U . . .
C7B C 0.75373(18) 0.02261(12) 0.23590(9) 0.0250(4) Uani 1 1 d . . . . .
C8B C 0.71173(19) -0.05568(12) 0.17802(9) 0.0282(4) Uani 1 1 d . . . . .
H8B H 0.6432 -0.0578 0.1376 0.034 Uiso 1 1 calc R U . . .
C9B C 0.7720(2) -0.13160(13) 0.18009(10) 0.0314(4) Uani 1 1 d . . . . .
H9B H 0.7444 -0.1857 0.1406 0.038 Uiso 1 1 calc R U . . .
C10B C 0.8721(2) -0.12892(13) 0.23957(10) 0.0331(4) Uani 1 1 d . . . . .
H10B H 0.9109 -0.1816 0.2402 0.040 Uiso 1 1 calc R U . . .
C11B C 0.9161(2) -0.04980(12) 0.29814(10) 0.0293(4) Uani 1 1 d . . . . .
H11B H 0.9848 -0.0480 0.3384 0.035 Uiso 1 1 calc R U . . .
C12B C 0.85705(18) 0.02622(12) 0.29630(9) 0.0262(4) Uani 1 1 d . . . . .
C13B C 0.88609(18) 0.11761(12) 0.34722(9) 0.0247(3) Uani 1 1 d . . . . .
C14B C 0.99126(18) 0.15140(11) 0.41648(9) 0.0230(3) Uani 1 1 d . . . . .
C15B C 0.93812(18) 0.13915(12) 0.47749(9) 0.0257(4) Uani 1 1 d . . . . .
C16B C 1.03820(19) 0.17511(12) 0.54182(9) 0.0260(4) Uani 1 1 d . . . . .
H16B H 1.0024 0.1669 0.5829 0.031 Uiso 1 1 calc R U . . .
C17B C 1.18899(19) 0.22268(12) 0.54843(9) 0.0254(4) Uani 1 1 d . . . . .
C18B C 1.23960(18) 0.23219(12) 0.48735(9) 0.0270(4) Uani 1 1 d . . . . .
H18B H 1.3423 0.2637 0.4906 0.032 Uiso 1 1 calc R U . . .
C19B C 1.14352(19) 0.19662(12) 0.42137(9) 0.0268(4) Uani 1 1 d . . . . .
C20B C 0.77335(19) 0.09017(14) 0.47370(10) 0.0318(4) Uani 1 1 d . . . . .
H20B H 0.7292 0.0539 0.4235 0.038 Uiso 1 1 calc R U . . .
C21B C 0.7555(2) 0.02132(14) 0.51779(13) 0.0401(5) Uani 1 1 d . . . . .
H21D H 0.8235 -0.0196 0.5074 0.060 Uiso 1 1 calc R U . . .
H21E H 0.6504 -0.0167 0.5063 0.060 Uiso 1 1 calc R U . . .
H21F H 0.7813 0.0562 0.5679 0.060 Uiso 1 1 calc R U . . .
C22B C 0.6837(2) 0.16248(16) 0.49605(14) 0.0459(6) Uani 1 1 d . . . . .
H22D H 0.7223 0.1975 0.5457 0.069 Uiso 1 1 calc R U . . .
H22E H 0.5763 0.1305 0.4896 0.069 Uiso 1 1 calc R U . . .
H22F H 0.6951 0.2058 0.4672 0.069 Uiso 1 1 calc R U . . .
C23B C 1.29100(19) 0.26037(13) 0.62116(9) 0.0286(4) Uani 1 1 d . . . . .
H23B H 1.2946 0.2056 0.6395 0.034 Uiso 1 1 calc R U . . .
C24B C 1.2245(2) 0.32640(14) 0.67264(10) 0.0350(4) Uani 1 1 d . . . . .
H24D H 1.2220 0.3819 0.6569 0.053 Uiso 1 1 calc R U . . .
H24E H 1.2878 0.3455 0.7197 0.053 Uiso 1 1 calc R U . . .
H24F H 1.1213 0.2940 0.6742 0.053 Uiso 1 1 calc R U . . .
C25B C 1.4539(2) 0.30963(15) 0.62138(10) 0.0363(4) Uani 1 1 d . . . . .
H25D H 1.4986 0.2665 0.5905 0.054 Uiso 1 1 calc R U . . .
H25E H 1.5131 0.3295 0.6694 0.054 Uiso 1 1 calc R U . . .
H25F H 1.4548 0.3645 0.6044 0.054 Uiso 1 1 calc R U . . .
C26B C 1.2054(2) 0.20683(15) 0.35602(10) 0.0349(4) Uani 1 1 d . . . . .
H26B H 1.1244 0.1695 0.3142 0.042 Uiso 1 1 calc R U . . .
C27B C 1.3434(3) 0.16703(18) 0.34955(12) 0.0475(5) Uani 1 1 d . . . . .
H27D H 1.4288 0.2066 0.3869 0.071 Uiso 1 1 calc R U . . .
H27E H 1.3706 0.1656 0.3035 0.071 Uiso 1 1 calc R U . . .
H27F H 1.3194 0.1034 0.3540 0.071 Uiso 1 1 calc R U . . .
C28B C 1.2424(3) 0.30830(18) 0.35397(14) 0.0514(6) Uani 1 1 d . . . . .
H28D H 1.1520 0.3321 0.3573 0.077 Uiso 1 1 calc R U . . .
H28E H 1.2749 0.3115 0.3097 0.077 Uiso 1 1 calc R U . . .
H28F H 1.3240 0.3464 0.3936 0.077 Uiso 1 1 calc R U . . .
C1C C 1.1437(3) 0.53866(18) 0.48926(12) 0.0527(6) Uani 1 1 d D . . . .
D1C D 1.2418 0.5649 0.4822 0.063 Uiso 0.5 1 calc R U P A 1
C2C C 1.1140(3) 0.45642(17) 0.50870(11) 0.0476(5) Uani 1 1 d . . . . .
D2C D 1.1929 0.4262 0.5145 0.057 Uiso 1 1 calc R U . . .
C3C C 1.0262(3) 0.58194(17) 0.48035(12) 0.0506(6) Uani 1 1 d . . . . .
D3C D 1.0439 0.6379 0.4667 0.061 Uiso 1 1 calc R U . . .
C7C C 1.3011(5) 0.5773(4) 0.4809(3) 0.0654(14) Uani 0.5 1 d D . P B 2
D7CA D 1.3626 0.6152 0.5269 0.098 Uiso 0.5 1 calc R U P B 2
D7CB D 1.2991 0.6165 0.4490 0.098 Uiso 0.5 1 calc R U P B 2
D7CC D 1.3451 0.5258 0.4613 0.098 Uiso 0.5 1 calc R U P B 2
C1D C 0.9709(8) 0.1130(4) 0.1151(4) 0.071(2) Uani 0.5 1 d DG . P C 3
C2D C 0.8717(9) 0.0549(4) 0.0541(4) 0.059(2) Uani 0.5 1 d G . P C 3
D2D D 0.8790 -0.0073 0.0351 0.071 Uiso 0.5 1 calc R U P C 3
C3D C 0.7619(9) 0.0877(6) 0.0209(4) 0.118(4) Uani 0.5 1 d G . P C 3
D3D D 0.6942 0.0480 -0.0208 0.141 Uiso 0.5 1 calc R U P C 3
C4D C 0.7512(9) 0.1787(6) 0.0487(5) 0.146(7) Uani 0.5 1 d G . P C 3
D4D D 0.6762 0.2012 0.0259 0.175 Uiso 0.5 1 calc R U P C 3
C5D C 0.8504(10) 0.2368(4) 0.1096(5) 0.112(5) Uani 0.5 1 d G . P C 3
D5D D 0.8430 0.2990 0.1286 0.134 Uiso 0.5 1 calc R U P C 3
C6D C 0.9602(8) 0.2040(4) 0.1429(4) 0.089(3) Uani 0.5 1 d G . P C 3
D6D D 1.0279 0.2437 0.1846 0.107 Uiso 0.5 1 calc R U P C 3
C7D C 1.0850(12) 0.0778(9) 0.1529(6) 0.090(3) Uani 0.5 1 d D . P C 3
D7DA D 1.1591 0.1306 0.1877 0.135 Uiso 0.5 1 d R U P C 3
D7DB D 1.1372 0.0445 0.1190 0.135 Uiso 0.5 1 d R U P C 3
D7DC D 1.0340 0.0350 0.1768 0.135 Uiso 0.5 1 d R U P C 3
C1E C 0.9167(8) 0.1176(5) 0.0972(4) 0.076(3) Uani 0.5 1 d DG . P D 4
C2E C 0.8288(10) 0.0466(4) 0.0390(5) 0.078(3) Uani 0.5 1 d G . P D 4
D2E D 0.8510 -0.0127 0.0270 0.094 Uiso 0.5 1 calc R U P D 4
C3E C 0.7085(10) 0.0623(4) -0.0017(4) 0.107(4) Uani 0.5 1 d G . P D 4
D3E D 0.6484 0.0137 -0.0414 0.129 Uiso 0.5 1 calc R U P D 4
C4E C 0.6760(7) 0.1491(4) 0.0158(3) 0.069(2) Uani 0.5 1 d G . P D 4
D4E D 0.5937 0.1598 -0.0120 0.083 Uiso 0.5 1 calc R U P D 4
C5E C 0.7638(7) 0.2201(4) 0.0740(3) 0.071(2) Uani 0.5 1 d G . P D 4
D5E D 0.7416 0.2794 0.0860 0.085 Uiso 0.5 1 calc R U P D 4
C6E C 0.8841(6) 0.2044(4) 0.1147(3) 0.059(2) Uani 0.5 1 d G . P D 4
D6E D 0.9442 0.2529 0.1544 0.071 Uiso 0.5 1 calc R U P D 4
C7E C 1.0467(9) 0.1072(11) 0.1448(6) 0.108(5) Uani 0.5 1 d D . P D 4
D7EA D 1.0859 0.0563 0.1195 0.163 Uiso 0.5 1 d R U P D 4
D7EB D 1.0121 0.0928 0.1861 0.163 Uiso 0.5 1 d R U P D 4
D7EC D 1.1272 0.1657 0.1600 0.163 Uiso 0.5 1 d R U P D 4

loop_
_atom_site_aniso_label
_atom_site_aniso_U_11
_atom_site_aniso_U_22
_atom_site_aniso_U_33
_atom_site_aniso_U_23
_atom_site_aniso_U_13
_atom_site_aniso_U_12
S 0.0255(2) 0.0274(2) 0.0224(2) 0.00862(16) -0.00323(16) 0.00782(16)
C1A 0.0207(7) 0.0275(8) 0.0189(7) 0.0078(6) -0.0003(6) 0.0037(6)
C2A 0.0190(7) 0.0268(8) 0.0232(8) 0.0109(7) 0.0015(6) 0.0049(6)
C3A 0.0218(8) 0.0280(8) 0.0238(8) 0.0110(7) 0.0022(6) 0.0068(6)
C4A 0.0192(7) 0.0282(8) 0.0215(8) 0.0094(7) 0.0011(6) 0.0039(6)
C5A 0.0213(8) 0.0288(8) 0.0238(8) 0.0119(7) 0.0013(6) 0.0058(6)
C6A 0.0223(8) 0.0263(8) 0.0239(8) 0.0101(7) 0.0006(6) 0.0059(6)
C7A 0.0204(8) 0.0333(9) 0.0230(8) 0.0127(7) 0.0001(6) 0.0058(7)
C8A 0.0268(9) 0.0346(9) 0.0279(9) 0.0083(7) -0.0016(7) 0.0087(7)
C9A 0.0299(9) 0.0477(11) 0.0278(9) 0.0070(8) -0.0055(8) 0.0093(8)
C10A 0.0305(9) 0.0512(12) 0.0292(10) 0.0126(9) -0.0073(8) 0.0139(8)
C11A 0.0308(9) 0.0409(10) 0.0313(9) 0.0148(8) -0.0034(7) 0.0145(8)
C12A 0.0223(8) 0.0344(9) 0.0243(8) 0.0125(7) 0.0006(7) 0.0073(7)
C13A 0.0219(8) 0.0311(9) 0.0254(8) 0.0126(7) 0.0016(6) 0.0077(7)
C14A 0.0209(8) 0.0321(9) 0.0256(8) 0.0113(7) -0.0024(6) 0.0100(7)
C15A 0.0233(8) 0.0328(9) 0.0278(9) 0.0121(7) -0.0001(7) 0.0102(7)
C16A 0.0252(8) 0.0323(9) 0.0337(9) 0.0130(8) 0.0030(7) 0.0086(7)
C17A 0.0239(8) 0.0341(10) 0.0327(9) 0.0089(8) -0.0013(7) 0.0108(7)
C18A 0.0240(8) 0.0413(10) 0.0316(9) 0.0103(8) 0.0030(7) 0.0145(8)
C19A 0.0245(8) 0.0378(10) 0.0308(9) 0.0147(8) 0.0011(7) 0.0118(7)
C20A 0.0296(9) 0.0308(9) 0.0295(9) 0.0116(7) 0.0047(7) 0.0083(7)
C21A 0.0313(9) 0.0380(10) 0.0373(10) 0.0146(8) 0.0083(8) 0.0135(8)
C22A 0.0393(10) 0.0427(11) 0.0348(10) 0.0183(9) 0.0083(8) 0.0127(9)
C23A 0.0270(9) 0.0339(10) 0.0405(11) 0.0052(8) 0.0016(8) 0.0099(8)
C24A 0.0403(11) 0.0367(10) 0.0338(10) 0.0059(8) -0.0029(8) 0.0106(8)
C25A 0.0458(12) 0.0332(10) 0.0507(13) 0.0066(9) -0.0151(10) 0.0136(9)
C26A 0.0322(10) 0.0391(10) 0.0396(11) 0.0152(9) 0.0107(8) 0.0109(8)
C27A 0.0313(10) 0.0577(13) 0.0366(11) 0.0131(10) 0.0058(8) 0.0048(9)
C28A 0.0366(11) 0.0632(14) 0.0441(12) 0.0300(11) 0.0083(9) 0.0134(10)
C1B 0.0227(8) 0.0265(8) 0.0233(8) 0.0103(7) 0.0014(6) 0.0056(6)
C2B 0.0202(8) 0.0305(9) 0.0229(8) 0.0126(7) 0.0007(6) 0.0055(7)
C3B 0.0219(8) 0.0290(8) 0.0224(8) 0.0107(7) -0.0004(6) 0.0053(6)
C4B 0.0224(8) 0.0289(9) 0.0232(8) 0.0108(7) 0.0017(6) 0.0054(7)
C5B 0.0207(8) 0.0310(9) 0.0228(8) 0.0126(7) -0.0004(6) 0.0057(7)
C6B 0.0225(8) 0.0285(8) 0.0232(8) 0.0107(7) -0.0021(6) 0.0053(7)
C7B 0.0215(8) 0.0297(9) 0.0265(9) 0.0142(7) 0.0023(6) 0.0061(7)
C8B 0.0275(8) 0.0298(9) 0.0257(9) 0.0099(7) -0.0003(7) 0.0052(7)
C9B 0.0309(9) 0.0306(9) 0.0314(9) 0.0085(8) 0.0028(7) 0.0075(7)
C10B 0.0340(10) 0.0299(9) 0.0374(10) 0.0123(8) 0.0020(8) 0.0123(8)
C11B 0.0296(9) 0.0295(9) 0.0301(9) 0.0132(7) -0.0004(7) 0.0085(7)
C12B 0.0218(8) 0.0316(9) 0.0254(8) 0.0121(7) -0.0002(7) 0.0053(7)
C13B 0.0212(8) 0.0286(8) 0.0261(9) 0.0130(7) 0.0018(7) 0.0059(6)
C14B 0.0232(8) 0.0243(8) 0.0230(8) 0.0096(6) 0.0000(6) 0.0087(6)
C15B 0.0240(8) 0.0298(9) 0.0267(9) 0.0130(7) 0.0033(7) 0.0087(7)
C16B 0.0275(8) 0.0313(9) 0.0232(8) 0.0132(7) 0.0038(7) 0.0099(7)
C17B 0.0252(8) 0.0284(8) 0.0249(8) 0.0108(7) -0.0002(7) 0.0107(7)
C18B 0.0194(8) 0.0325(9) 0.0295(9) 0.0118(7) 0.0020(7) 0.0059(7)
C19B 0.0253(8) 0.0329(9) 0.0256(9) 0.0136(7) 0.0039(7) 0.0092(7)
C20B 0.0239(8) 0.0406(10) 0.0291(9) 0.0138(8) 0.0015(7) 0.0023(7)
C21B 0.0315(10) 0.0364(10) 0.0576(13) 0.0227(10) 0.0122(9) 0.0068(8)
C22B 0.0247(9) 0.0554(13) 0.0723(16) 0.0389(12) 0.0121(10) 0.0149(9)
C23B 0.0264(9) 0.0350(9) 0.0247(9) 0.0103(7) -0.0021(7) 0.0105(7)
C24B 0.0340(10) 0.0404(10) 0.0269(9) 0.0066(8) 0.0013(8) 0.0082(8)
C25B 0.0275(9) 0.0444(11) 0.0317(10) 0.0065(8) -0.0053(7) 0.0097(8)
C26B 0.0275(9) 0.0485(11) 0.0274(9) 0.0154(8) 0.0041(7) 0.0023(8)
C27B 0.0486(12) 0.0599(14) 0.0431(12) 0.0198(11) 0.0214(10) 0.0195(11)
C28B 0.0561(13) 0.0629(15) 0.0536(14) 0.0380(12) 0.0258(11) 0.0200(11)
C1C 0.0564(13) 0.0611(15) 0.0279(10) 0.0021(10) -0.0018(10) 0.0069(11)
C2C 0.0594(14) 0.0504(13) 0.0265(10) 0.0030(9) -0.0049(9) 0.0181(11)
C3C 0.0660(15) 0.0485(13) 0.0302(11) 0.0065(9) -0.0037(10) 0.0132(11)
C7C 0.072(3) 0.073(4) 0.043(3) 0.021(3) 0.006(2) -0.002(3)
C1D 0.078(7) 0.079(5) 0.055(5) 0.034(4) 0.022(5) -0.004(4)
C2D 0.086(5) 0.040(3) 0.044(3) 0.017(3) -0.005(4) 0.006(3)
C3D 0.126(8) 0.166(11) 0.116(8) 0.104(9) 0.053(7) 0.059(8)
C4D 0.161(14) 0.151(12) 0.257(19) 0.175(13) 0.153(14) 0.114(11)
C5D 0.113(9) 0.078(7) 0.172(13) 0.046(8) 0.098(9) 0.030(7)
C6D 0.091(6) 0.056(4) 0.148(9) 0.042(5) 0.091(6) 0.018(4)
C7D 0.085(6) 0.128(8) 0.060(5) 0.046(5) 0.013(4) 0.010(5)
C1E 0.061(5) 0.110(7) 0.052(5) 0.046(5) 0.006(4) -0.012(4)
C2E 0.098(6) 0.051(4) 0.093(7) 0.041(4) -0.002(5) 0.022(4)
C3E 0.144(9) 0.055(4) 0.098(7) 0.018(4) -0.023(6) 0.007(5)
C4E 0.083(5) 0.068(4) 0.070(4) 0.043(3) 0.010(4) 0.021(4)
C5E 0.098(6) 0.056(4) 0.066(4) 0.023(4) 0.042(4) 0.014(4)
C6E 0.063(4) 0.062(5) 0.054(4) 0.010(3) 0.037(3) 0.013(4)
C7E 0.056(6) 0.201(13) 0.094(7) 0.116(8) 0.013(5) 0.001(6)

loop_
_atom_type_symbol
_atom_type_description
_atom_type_scat_dispersion_real
_atom_type_scat_dispersion_imag
_atom_type_scat_source
C C 0.0181 0.0091 'International Tables Vol C Tables 4.2.6.8 and 6.1.1.4'
H H 0.0000 0.0000 'International Tables Vol C Tables 4.2.6.8 and 6.1.1.4'
S S 0.3331 0.5567 'International Tables Vol C Tables 4.2.6.8 and 6.1.1.4'
D D 0.0000 0.0000 'International Tables Vol C Tables 4.2.6.8 and 6.1.1.4'

loop_
_geom_angle_atom_site_label_1
_geom_angle_atom_site_label_2
_geom_angle_atom_site_label_3
_geom_angle
_geom_angle_site_symmetry_1
_geom_angle_site_symmetry_3
_geom_angle_publ_flag
C1A S C1B 91.41(8) . . ?
C2A C1A S 111.99(12) . . ?
C6A C1A S 125.22(13) . . ?
C6A C1A C2A 122.79(15) . . ?
C3A C2A C1A 119.48(15) . . ?
C2B C2A C1A 112.35(15) . . ?
C2B C2A C3A 128.17(16) . . ?
C4A C3A C2A 118.43(16) . . ?
C3A C4A C5A 121.31(15) . . ?
C3A C4A C7A 132.02(16) . . ?
C5A C4A C7A 106.66(14) . . ?
C6A C5A C4A 120.75(15) . . ?
C13A C5A C4A 109.52(15) . . ?
C13A C5A C6A 129.73(16) . . ?
C1A C6A C5A 117.22(15) . . ?
C8A C7A C4A 132.38(16) . . ?
C8A C7A C12A 120.53(15) . . ?
C12A C7A C4A 107.08(15) . . ?
C7A C8A C9A 118.56(17) . . ?
C10A C9A C8A 121.24(18) . . ?
C9A C10A C11A 120.65(17) . . ?
C10A C11A C12A 118.68(18) . . ?
C7A C12A C13A 109.27(14) . . ?
C11A C12A C7A 120.34(17) . . ?
C11A C12A C13A 130.39(17) . . ?
C5A C13A C12A 107.43(15) . . ?
C5A C13A C14A 124.69(15) . . ?
C12A C13A C14A 127.88(14) . . ?
C15A C14A C13A 119.44(16) . . ?
C19A C14A C13A 120.12(16) . . ?
C19A C14A C15A 120.38(17) . . ?
C14A C15A C20A 120.05(16) . . ?
C16A C15A C14A 118.86(16) . . ?
C16A C15A C20A 121.08(16) . . ?
C15A C16A C17A 121.83(17) . . ?
C16A C17A C23A 121.28(17) . . ?
C18A C17A C16A 117.68(17) . . ?
C18A C17A C23A 121.02(17) . . ?
C17A C18A C19A 122.57(17) . . ?
C14A C19A C26A 120.42(17) . . ?
C18A C19A C14A 118.52(17) . . ?
C18A C19A C26A 121.03(17) . . ?
C15A C20A C21A 111.37(15) . . ?
C15A C20A C22A 112.50(15) . . ?
C21A C20A C22A 111.61(15) . . ?
C17A C23A C24A 111.22(15) . . ?
C17A C23A C25A 113.25(17) . . ?
C25A C23A C24A 109.88(17) . . ?
C19A C26A C27A 110.37(16) . . ?
C19A C26A C28A 112.64(17) . . ?
C28A C26A C27A 111.37(16) . . ?
C2B C1B S 111.76(12) . . ?
C6B C1B S 125.63(14) . . ?
C6B C1B C2B 122.61(16) . . ?
C2A C2B C1B 112.48(15) . . ?
C2A C2B C3B 127.94(15) . . ?
C3B C2B C1B 119.58(15) . . ?
C4B C3B C2B 118.51(15) . . ?
C3B C4B C5B 121.21(16) . . ?
C3B C4B C7B 131.72(16) . . ?
C5B C4B C7B 107.06(14) . . ?
C6B C5B C4B 120.66(15) . . ?
C13B C5B C4B 109.09(15) . . ?
C13B C5B C6B 130.24(16) . . ?
C1B C6B C5B 117.42(16) . . ?
C8B C7B C4B 132.13(15) . . ?
C8B C7B C12B 120.74(16) . . ?
C12B C7B C4B 107.10(15) . . ?
C7B C8B C9B 118.74(16) . . ?
C10B C9B C8B 120.80(17) . . ?
C9B C10B C11B 120.85(17) . . ?
C12B C11B C10B 118.65(16) . . ?
C7B C12B C13B 108.92(15) . . ?
C11B C12B C7B 120.22(17) . . ?
C11B C12B C13B 130.82(16) . . ?
C5B C13B C12B 107.81(15) . . ?
C5B C13B C14B 125.87(16) . . ?
C12B C13B C14B 126.29(14) . . ?
C15B C14B C13B 120.28(15) . . ?
C19B C14B C13B 119.85(15) . . ?
C19B C14B C15B 119.86(15) . . ?
C14B C15B C20B 120.97(15) . . ?
C16B C15B C14B 118.69(15) . . ?
C16B C15B C20B 120.31(15) . . ?
C15B C16B C17B 122.59(16) . . ?
C16B C17B C23B 119.20(15) . . ?
C18B C17B C16B 117.67(15) . . ?
C18B C17B C23B 123.13(15) . . ?
C17B C18B C19B 121.83(16) . . ?
C14B C19B C26B 120.93(15) . . ?
C18B C19B C14B 119.32(16) . . ?
C18B C19B C26B 119.75(15) . . ?
C15B C20B C21B 113.09(15) . . ?
C15B C20B C22B 110.11(16) . . ?
C22B C20B C21B 110.16(16) . . ?
C17B C23B C24B 111.21(14) . . ?
C25B C23B C17B 114.26(15) . . ?
C25B C23B C24B 109.25(16) . . ?
C19B C26B C27B 111.54(16) . . ?
C19B C26B C28B 111.81(18) . . ?
C28B C26B C27B 110.77(17) . . ?
C2C C1C C3C 118.7(2) . . ?
C2C C1C C7C 117.8(3) . . ?
C3C C1C C7C 123.5(3) . . ?
C3C C2C C1C 121.4(2) 2_766 . ?
C2C C3C C1C 119.9(2) 2_766 . ?
C2D C1D C6D 120.0 . . ?
C2D C1D C7D 120.7(6) . . ?
C6D C1D C7D 119.2(6) . . ?
C1D C2D C3D 120.0 . . ?
C4D C3D C2D 120.0 . . ?
C3D C4D C5D 120.0 . . ?
C6D C5D C4D 120.0 . . ?
C5D C6D C1D 120.0 . . ?
C2E C1E C6E 120.0 . . ?
C2E C1E C7E 124.1(8) . . ?
C6E C1E C7E 115.9(8) . . ?
C1E C2E C3E 120.0 . . ?
C4E C3E C2E 120.0 . . ?
C3E C4E C5E 120.0 . . ?
C4E C5E C6E 120.0 . . ?
C5E C6E C1E 120.0 . . ?

loop_
_geom_bond_atom_site_label_1
_geom_bond_atom_site_label_2
_geom_bond_distance
_geom_bond_site_symmetry_2
_geom_bond_publ_flag
S C1A 1.7505(17) . ?
S C1B 1.7528(18) . ?
C1A C2A 1.432(2) . ?
C1A C6A 1.373(2) . ?
C2A C3A 1.427(2) . ?
C2A C2B 1.414(2) . ?
C3A C4A 1.366(2) . ?
C4A C5A 1.445(2) . ?
C4A C7A 1.470(2) . ?
C5A C6A 1.416(2) . ?
C5A C13A 1.399(2) . ?
C7A C8A 1.381(3) . ?
C7A C12A 1.410(2) . ?
C8A C9A 1.400(2) . ?
C9A C10A 1.380(3) . ?
C10A C11A 1.394(3) . ?
C11A C12A 1.395(2) . ?
C12A C13A 1.453(2) . ?
C13A C14A 1.487(2) . ?
C14A C15A 1.404(2) . ?
C14A C19A 1.400(3) . ?
C15A C16A 1.397(3) . ?
C15A C20A 1.523(3) . ?
C16A C17A 1.398(3) . ?
C17A C18A 1.384(3) . ?
C17A C23A 1.523(3) . ?
C18A C19A 1.399(3) . ?
C19A C26A 1.521(3) . ?
C20A C21A 1.530(2) . ?
C20A C22A 1.531(2) . ?
C23A C24A 1.532(3) . ?
C23A C25A 1.527(3) . ?
C26A C27A 1.536(3) . ?
C26A C28A 1.527(3) . ?
C1B C2B 1.434(2) . ?
C1B C6B 1.376(2) . ?
C2B C3B 1.424(2) . ?
C3B C4B 1.368(2) . ?
C4B C5B 1.450(2) . ?
C4B C7B 1.463(2) . ?
C5B C6B 1.412(2) . ?
C5B C13B 1.401(2) . ?
C7B C8B 1.382(3) . ?
C7B C12B 1.421(2) . ?
C8B C9B 1.396(2) . ?
C9B C10B 1.396(3) . ?
C10B C11B 1.397(3) . ?
C11B C12B 1.390(2) . ?
C12B C13B 1.453(3) . ?
C13B C14B 1.486(2) . ?
C14B C15B 1.411(2) . ?
C14B C19B 1.402(2) . ?
C15B C16B 1.390(2) . ?
C15B C20B 1.523(2) . ?
C16B C17B 1.394(2) . ?
C17B C18B 1.391(2) . ?
C17B C23B 1.526(2) . ?
C18B C19B 1.398(2) . ?
C19B C26B 1.520(2) . ?
C20B C21B 1.531(3) . ?
C20B C22B 1.528(3) . ?
C23B C24B 1.533(3) . ?
C23B C25B 1.525(3) . ?
C26B C27B 1.527(3) . ?
C26B C28B 1.527(3) . ?
C1C C2C 1.390(4) . ?
C1C C3C 1.398(3) . ?
C1C C7C 1.489(4) . ?
C2C C3C 1.367(4) 2_766 ?
C3C C2C 1.367(4) 2_766 ?
C1D C2D 1.3900 . ?
C1D C6D 1.3900 . ?
C1D C7D 1.488(5) . ?
C2D C3D 1.3900 . ?
C3D C4D 1.3900 . ?
C4D C5D 1.3900 . ?
C5D C6D 1.3900 . ?
C1E C2E 1.3900 . ?
C1E C6E 1.3900 . ?
C1E C7E 1.495(5) . ?
C2E C3E 1.3900 . ?
C3E C4E 1.3900 . ?
C4E C5E 1.3900 . ?
C5E C6E 1.3900 . ?
